data_2206173
loop_
_publ_author_name
'Fangfang Jian'
'Ying Li'
'Hailian Xiao'

_publ_section_title
;
 4-Phenyl-1-(1-phenylethylidene)thiosemicarbazide
;
_journal_issue 7
_journal_name_full 'Acta Crystallographica Section E'
_journal_page_first o2219
_journal_page_last o2220
_journal_paper_doi 10.1107/S1600536805019070
_journal_volume 61
_journal_year 2005
_chemical_formula_iupac 'C15 H15 N3 S'
_chemical_formula_moiety 'C15 H15 N3 S'
_chemical_formula_sum 'C15 H15 N3 S'
_chemical_formula_weight 269.36
_chemical_name_systematic
;
4-phenyl-1-(1-phenylethylidene)thiosemicarbazide
;
_space_group_IT_number 2
_symmetry_cell_setting triclinic
_symmetry_space_group_name_Hall '-P 1'
_symmetry_space_group_name_H-M 'P -1'
_atom_sites_solution_hydrogens geom
_atom_sites_solution_primary direct
_atom_sites_solution_secondary difmap
_audit_creation_method SHELXL-97
_cell_angle_alpha 103.54(3)
_cell_angle_beta 91.10(3)
_cell_angle_gamma 90.19(3)
_cell_formula_units_Z 2
_cell_length_a 5.9250(12)
_cell_length_b 10.514(2)
_cell_length_c 11.567(2)
_cell_measurement_reflns_used 25
_cell_measurement_temperature 295(2)
_cell_measurement_theta_max 26
_cell_measurement_theta_min 4
_cell_volume 700.4(2)
_computing_cell_refinement 'CAD-4 Software'
_computing_data_collection 'CAD-4 Software (Enraf--Nonius, 1989)'
_computing_data_reduction 'NRCVAX (Gabe <i>et al.</i>, 1989)'
_computing_molecular_graphics 'SHELXTL/PC (Sheldrick, 1990)'
_computing_publication_material 'WinGX (Farrugia, 1999)'
_computing_structure_refinement 'SHELXL97 (Sheldrick, 1997)'
_computing_structure_solution 'SHELXS97 (Sheldrick, 1990)'
_diffrn_ambient_temperature 295(2)
_diffrn_measured_fraction_theta_full 0.984
_diffrn_measured_fraction_theta_max 0.984
_diffrn_measurement_device_type 'Enraf--Nonius CAD-4'
_diffrn_measurement_method \w
_diffrn_radiation_monochromator graphite
_diffrn_radiation_source 'fine-focus sealed tube'
_diffrn_radiation_type MoK\a
_diffrn_radiation_wavelength 0.71073
_diffrn_reflns_av_R_equivalents 0.0321
_diffrn_reflns_av_sigmaI/netI 0.1109
_diffrn_reflns_limit_h_max 7
_diffrn_reflns_limit_h_min 0
_diffrn_reflns_limit_k_max 12
_diffrn_reflns_limit_k_min -12
_diffrn_reflns_limit_l_max 13
_diffrn_reflns_limit_l_min -13
_diffrn_reflns_number 3302
_diffrn_reflns_theta_full 26.97
_diffrn_reflns_theta_max 26.97
_diffrn_reflns_theta_min 1.81
_diffrn_standards_decay_% 0
_diffrn_standards_interval_count 100
_diffrn_standards_number 3
_exptl_absorpt_coefficient_mu 0.221
_exptl_absorpt_correction_type none
_exptl_crystal_colour colourless
_exptl_crystal_density_diffrn 1.277
_exptl_crystal_density_method 'not measured'
_exptl_crystal_description block
_exptl_crystal_F_000 284
_exptl_crystal_size_max 0.25
_exptl_crystal_size_mid 0.20
_exptl_crystal_size_min 0.18
_refine_diff_density_max 0.334
_refine_diff_density_min -0.248
_refine_ls_extinction_method none
_refine_ls_goodness_of_fit_ref 1.021
_refine_ls_hydrogen_treatment mixed
_refine_ls_matrix_type full
_refine_ls_number_parameters 180
_refine_ls_number_reflns 3014
_refine_ls_number_restraints 0
_refine_ls_restrained_S_all 1.021
_refine_ls_R_factor_all 0.1717
_refine_ls_R_factor_gt 0.0544
_refine_ls_shift/su_max 0.000
_refine_ls_shift/su_mean 0.000
_refine_ls_structure_factor_coef Fsqd
_refine_ls_weighting_details 'calc w=1/[\s^2^(Fo^2^)+(0.0732P)^2^] where P=(Fo^2^+2Fc^2^)/3'
_refine_ls_weighting_scheme calc
_refine_ls_wR_factor_gt 0.1323
_refine_ls_wR_factor_ref 0.1693
_reflns_number_gt 1352
_reflns_number_total 3014
_reflns_threshold_expression I>2\s(I)
_cod_data_source_file cv6531.cif
_cod_data_source_block I
_cod_depositor_comments
;
The following automatic conversions were performed:
'_symmetry_cell_setting' value 'Triclinic' changed to 'triclinic'
according to '/home/saulius/struct/CIF-dictionaries/cif_core.dic'
dictionary named 'cif_core.dic' version 2.4.1 from 2010-06-29.

Automatic conversion script
Id: cif_fix_enum 1527 2010-12-29 10:47:43Z saulius 

The following automatic conversions were performed:

'_symmetry_cell_setting' value 'Triclinic' changed to 'triclinic'
according to /home/saulius/struct/CIF-dictionaries/cif_core.dic
dictionary named 'cif_core.dic' version 2.4.1 from 2010-06-29.

Automatic conversion script
Id: cif_fix_values 1715 2011-07-08 13:25:40Z adriana 
;
_cod_database_code 2206173
_cod_database_fobs_code 2206173

loop_
_symmetry_equiv_pos_as_xyz
'x, y, z'
'-x, -y, -z'

loop_
_atom_site_label
_atom_site_fract_x
_atom_site_fract_y
_atom_site_fract_z
_atom_site_U_iso_or_equiv
_atom_site_adp_type
_atom_site_calc_flag
_atom_site_refinement_flags
_atom_site_occupancy
_atom_site_type_symbol
S1 -0.46358(16) -0.10038(10) 0.64428(9) 0.0540(4) Uani d . 1 S
N1 0.0233(5) 0.1552(3) 0.6569(2) 0.0430(7) Uani d . 1 N
N2 -0.1643(5) 0.0762(3) 0.6197(3) 0.0471(8) Uani d . 1 N
N3 -0.0738(5) -0.0272(3) 0.7657(3) 0.0499(8) Uani d . 1 N
C1 0.2982(7) 0.4517(3) 0.6286(4) 0.0649(12) Uani d . 1 C
H1B 0.1957 0.4799 0.5783 0.078 Uiso calc R 1 H
C2 0.4770(8) 0.5318(4) 0.6770(5) 0.0770(14) Uani d . 1 C
H2A 0.4944 0.6129 0.6590 0.092 Uiso calc R 1 H
C3 0.6299(7) 0.4918(4) 0.7521(4) 0.0746(14) Uani d . 1 C
H3A 0.7501 0.5460 0.7855 0.090 Uiso calc R 1 H
C4 0.6037(7) 0.3718(4) 0.7773(3) 0.0687(12) Uani d . 1 C
H4A 0.7065 0.3445 0.8281 0.082 Uiso calc R 1 H
C5 0.4256(6) 0.2910(4) 0.7277(3) 0.0506(10) Uani d . 1 C
H5A 0.4111 0.2091 0.7445 0.061 Uiso calc R 1 H
C6 0.2675(5) 0.3305(3) 0.6530(3) 0.0403(8) Uani d . 1 C
C7 0.0696(5) 0.2451(3) 0.6032(3) 0.0406(8) Uani d . 1 C
C8 -0.0639(6) 0.2717(4) 0.5001(3) 0.0551(10) Uani d . 1 C
H8A -0.1850 0.2092 0.4795 0.083 Uiso calc R 1 H
H8B 0.0327 0.2647 0.4333 0.083 Uiso calc R 1 H
H8C -0.1248 0.3584 0.5217 0.083 Uiso calc R 1 H
C9 -0.2227(5) -0.0143(3) 0.6804(3) 0.0419(9) Uani d . 1 C
C10 -0.0896(6) -0.1126(3) 0.8445(3) 0.0429(9) Uani d . 1 C
C11 0.0908(6) -0.1922(4) 0.8548(3) 0.0550(10) Uani d . 1 C
H11A 0.2164 -0.1929 0.8076 0.066 Uiso calc R 1 H
C12 0.0853(7) -0.2709(4) 0.9351(4) 0.0645(12) Uani d . 1 C
H12A 0.2070 -0.3246 0.9416 0.077 Uiso calc R 1 H
C13 -0.0994(7) -0.2700(4) 1.0053(3) 0.0608(11) Uani d . 1 C
H13A -0.1026 -0.3222 1.0600 0.073 Uiso calc R 1 H
C14 -0.2794(7) -0.1913(4) 0.9939(3) 0.0628(11) Uani d . 1 C
H14A -0.4059 -0.1922 1.0401 0.075 Uiso calc R 1 H
C15 -0.2754(6) -0.1109(4) 0.9149(3) 0.0546(10) Uani d . 1 C
H15A -0.3964 -0.0564 0.9093 0.066 Uiso calc R 1 H
H3B 0.042(6) 0.022(3) 0.769(3) 0.053(11) Uiso d . 1 H
H2B -0.244(6) 0.085(4) 0.569(3) 0.057(13) Uiso d . 1 H

loop_
_atom_site_aniso_label
_atom_site_aniso_U_11
_atom_site_aniso_U_22
_atom_site_aniso_U_33
_atom_site_aniso_U_12
_atom_site_aniso_U_13
_atom_site_aniso_U_23
S1 0.0418(5) 0.0627(7) 0.0637(7) -0.0198(5) -0.0127(5) 0.0290(5)
N1 0.0351(16) 0.0451(17) 0.0508(18) -0.0086(13) -0.0054(14) 0.0159(14)
N2 0.0396(18) 0.055(2) 0.052(2) -0.0110(15) -0.0083(16) 0.0256(17)
N3 0.0429(18) 0.058(2) 0.056(2) -0.0194(16) -0.0115(15) 0.0273(16)
C1 0.056(3) 0.050(2) 0.094(3) -0.011(2) -0.017(2) 0.028(2)
C2 0.069(3) 0.048(3) 0.114(4) -0.019(2) -0.004(3) 0.021(3)
C3 0.058(3) 0.075(3) 0.075(3) -0.029(2) 0.001(2) -0.014(3)
C4 0.055(3) 0.097(3) 0.056(3) -0.019(2) -0.012(2) 0.024(2)
C5 0.047(2) 0.059(2) 0.050(2) -0.0109(19) -0.0064(18) 0.0231(19)
C6 0.0368(19) 0.041(2) 0.044(2) -0.0054(16) 0.0007(16) 0.0126(17)
C7 0.0363(19) 0.044(2) 0.044(2) 0.0011(16) -0.0020(16) 0.0167(17)
C8 0.049(2) 0.063(2) 0.061(2) -0.0088(19) -0.008(2) 0.031(2)
C9 0.038(2) 0.042(2) 0.046(2) -0.0045(16) -0.0026(17) 0.0134(17)
C10 0.041(2) 0.049(2) 0.038(2) -0.0141(17) -0.0078(16) 0.0118(17)
C11 0.041(2) 0.079(3) 0.052(2) -0.008(2) -0.0032(18) 0.028(2)
C12 0.052(2) 0.085(3) 0.066(3) -0.001(2) -0.010(2) 0.039(2)
C13 0.062(3) 0.079(3) 0.051(2) -0.014(2) -0.012(2) 0.035(2)
C14 0.052(2) 0.095(3) 0.047(2) -0.009(2) 0.003(2) 0.028(2)
C15 0.048(2) 0.068(3) 0.051(2) 0.0035(19) 0.003(2) 0.020(2)

loop_
_atom_type_symbol
_atom_type_description
_atom_type_scat_dispersion_real
_atom_type_scat_dispersion_imag
_atom_type_scat_source
C C 0.0033 0.0016 'International Tables Vol C Tables 4.2.6.8 and 6.1.1.4'
H H 0.0000 0.0000 'International Tables Vol C Tables 4.2.6.8 and 6.1.1.4'
N N 0.0061 0.0033 'International Tables Vol C Tables 4.2.6.8 and 6.1.1.4'
S S 0.1246 0.1234 'International Tables Vol C Tables 4.2.6.8 and 6.1.1.4'

loop_
_geom_angle_atom_site_label_1
_geom_angle_atom_site_label_2
_geom_angle_atom_site_label_3
_geom_angle
_geom_angle_publ_flag
C7 N1 N2 118.9(3) yes
C9 N2 N1 119.4(3) yes
C9 N2 H2B 118(3) ?
N1 N2 H2B 123(3) ?
C9 N3 C10 127.5(3) yes
C9 N3 H3B 112(2) ?
C10 N3 H3B 120(2) ?
C2 C1 C6 121.6(4) ?
C2 C1 H1B 119.2 ?
C6 C1 H1B 119.2 ?
C1 C2 C3 120.0(4) ?
C1 C2 H2A 120.0 ?
C3 C2 H2A 120.0 ?
C4 C3 C2 119.6(4) ?
C4 C3 H3A 120.2 ?
C2 C3 H3A 120.2 ?
C3 C4 C5 120.4(4) ?
C3 C4 H4A 119.8 ?
C5 C4 H4A 119.8 ?
C4 C5 C6 120.8(3) ?
C4 C5 H5A 119.6 ?
C6 C5 H5A 119.6 ?
C1 C6 C5 117.6(3) ?
C1 C6 C7 121.5(3) ?
C5 C6 C7 120.8(3) ?
N1 C7 C6 115.4(3) ?
N1 C7 C8 124.7(3) ?
C6 C7 C8 119.8(3) ?
C7 C8 H8A 109.5 ?
C7 C8 H8B 109.5 ?
H8A C8 H8B 109.5 ?
C7 C8 H8C 109.5 ?
H8A C8 H8C 109.5 ?
H8B C8 H8C 109.5 ?
N3 C9 N2 114.6(3) ?
N3 C9 S1 125.7(3) ?
N2 C9 S1 119.7(3) ?
C15 C10 C11 120.0(3) ?
C15 C10 N3 121.0(3) ?
C11 C10 N3 118.8(3) ?
C10 C11 C12 120.1(4) ?
C10 C11 H11A 119.9 ?
C12 C11 H11A 119.9 ?
C13 C12 C11 120.2(4) ?
C13 C12 H12A 119.9 ?
C11 C12 H12A 119.9 ?
C12 C13 C14 119.4(4) ?
C12 C13 H13A 120.3 ?
C14 C13 H13A 120.3 ?
C13 C14 C15 121.1(4) ?
C13 C14 H14A 119.5 ?
C15 C14 H14A 119.5 ?
C10 C15 C14 119.1(4) ?
C10 C15 H15A 120.4 ?
C14 C15 H15A 120.4 ?

loop_
_geom_bond_atom_site_label_1
_geom_bond_atom_site_label_2
_geom_bond_distance
_geom_bond_publ_flag
S1 C9 1.680(3) yes
N1 C7 1.279(4) yes
N1 N2 1.385(4) yes
N2 C9 1.356(4) yes
N2 H2B 0.77(4) ?
N3 C9 1.343(4) yes
N3 C10 1.425(4) yes
N3 H3B 0.85(3) ?
C1 C2 1.377(5) ?
C1 C6 1.381(4) ?
C1 H1B 0.9300 ?
C2 C3 1.377(6) ?
C2 H2A 0.9300 ?
C3 C4 1.369(5) ?
C3 H3A 0.9300 ?
C4 C5 1.381(5) ?
C4 H4A 0.9300 ?
C5 C6 1.392(5) ?
C5 H5A 0.9300 ?
C6 C7 1.496(4) ?
C7 C8 1.499(4) ?
C8 H8A 0.9600 ?
C8 H8B 0.9600 ?
C8 H8C 0.9600 ?
C10 C15 1.379(5) ?
C10 C11 1.381(5) ?
C11 C12 1.381(5) ?
C11 H11A 0.9300 ?
C12 C13 1.374(5) ?
C12 H12A 0.9300 ?
C13 C14 1.375(5) ?
C13 H13A 0.9300 ?
C14 C15 1.384(5) ?
C14 H14A 0.9300 ?
C15 H15A 0.9300 ?

loop_
_geom_torsion_atom_site_label_1
_geom_torsion_atom_site_label_2
_geom_torsion_atom_site_label_3
_geom_torsion_atom_site_label_4
_geom_torsion
_geom_torsion_publ_flag
C7 N1 N2 C9 -176.1(3) ?
C6 C1 C2 C3 -0.3(7) ?
C1 C2 C3 C4 0.5(7) ?
C2 C3 C4 C5 0.1(6) ?
C3 C4 C5 C6 -1.1(6) ?
C2 C1 C6 C5 -0.6(6) ?
C2 C1 C6 C7 178.2(3) ?
C4 C5 C6 C1 1.3(5) ?
C4 C5 C6 C7 -177.6(3) ?
N2 N1 C7 C6 176.9(3) yes
N2 N1 C7 C8 -0.8(5) ?
C1 C6 C7 N1 -160.9(3) yes
C5 C6 C7 N1 17.9(5) yes
C1 C6 C7 C8 16.9(5) ?
C5 C6 C7 C8 -164.3(3) ?
C10 N3 C9 N2 179.3(3) ?
C10 N3 C9 S1 -1.6(6) ?
N1 N2 C9 N3 -6.8(5) ?
N1 N2 C9 S1 174.1(2) ?
C9 N3 C10 C15 -54.9(5) yes
C9 N3 C10 C11 128.9(4) yes
C15 C10 C11 C12 0.4(6) ?
N3 C10 C11 C12 176.6(3) ?
C10 C11 C12 C13 -0.2(6) ?
C11 C12 C13 C14 0.7(6) ?
C12 C13 C14 C15 -1.5(6) ?
C11 C10 C15 C14 -1.1(5) ?
N3 C10 C15 C14 -177.2(3) ?
C13 C14 C15 C10 1.6(6) ?

loop_
_cod_related_entry_id
_cod_related_entry_database
_cod_related_entry_code
1 ChemSpider 7890227
